data_7056665
loop_
_publ_author_name
'Roitershtein, Dmitrii M.'
'Puntus, Lada N.'
'Lyssenko, Konstantin A.'
'Taidakov, Ilya V.'
'Varaksina, Evgenia'
'Minyaev, Mikhail M.'
'Gerasin, Viktor Anatol'evich'
'Guseva, Maria A.'
'Vinogradov, Alexey V.'
'Savchenko, Maria S.'
'Nifant'ev, Ilya E.'

_publ_section_title
;
 An efficient route for design of luminescent composite materials based on
 polyethylene containing europium dibenzoylmethanate
;
_journal_name_full 'New J. Chem.'
_journal_paper_doi 10.1039/C7NJ03055J
_journal_year 2017
_chemical_formula_moiety 'C64 H56 Eu Na O10'
_chemical_formula_sum 'C64 H56 Eu Na O10'
_chemical_formula_weight 1160.03
_space_group_crystal_system monoclinic
_space_group_IT_number 14
_space_group_name_Hall '-P 2ybc'
_space_group_name_H-M_alt 'P 1 21/c 1'
_symmetry_space_group_name_Hall '-P 2ybc'
_symmetry_space_group_name_H-M 'P 1 21/c 1'
_atom_sites_solution_hydrogens mixed
_audit_creation_method SHELXL-2014/6
_audit_update_record
;
2017-08-05 deposited with the CCDC.
2017-10-03 downloaded from the CCDC.
;
_cell_angle_alpha 90
_cell_angle_beta 90.1060(19)
_cell_angle_gamma 90
_cell_formula_units_Z 4
_cell_length_a 25.835(2)
_cell_length_b 8.3357(8)
_cell_length_c 25.370(2)
_cell_measurement_reflns_used 999
_cell_measurement_temperature 120(2)
_cell_measurement_theta_max 25
_cell_measurement_theta_min 3
_cell_volume 5463.5(8)
_computing_cell_refinement 'Bruker SAINT'
_computing_data_collection 'Bruker APEX II'
_computing_data_reduction 'Bruker SAINT'
_computing_molecular_graphics 'Bruker SHELXTL'
_computing_publication_material 'Bruker SHELXTL'
_computing_structure_refinement 'SHELXL-97 (Sheldrick, 1997)'
_computing_structure_solution 'SHELXS-97 (Sheldrick, 1997)'
_diffrn_ambient_temperature 120(2)
_diffrn_measured_fraction_theta_full 0.998
_diffrn_measured_fraction_theta_max 0.996
_diffrn_measurement_device_type 'Bruker APEX II CCD area detector''
_diffrn_measurement_method 'omega scans'
_diffrn_radiation_type MoK\a
_diffrn_radiation_wavelength 0.71073
_diffrn_reflns_av_R_equivalents 0.0615
_diffrn_reflns_av_unetI/netI 0.0554
_diffrn_reflns_Laue_measured_fraction_full 0.998
_diffrn_reflns_Laue_measured_fraction_max 0.996
_diffrn_reflns_limit_h_max 32
_diffrn_reflns_limit_h_min -35
_diffrn_reflns_limit_k_max 11
_diffrn_reflns_limit_k_min -11
_diffrn_reflns_limit_l_max 34
_diffrn_reflns_limit_l_min -34
_diffrn_reflns_number 55473
_diffrn_reflns_point_group_measured_fraction_full 0.998
_diffrn_reflns_point_group_measured_fraction_max 0.996
_diffrn_reflns_theta_full 25.242
_diffrn_reflns_theta_max 29.000
_diffrn_reflns_theta_min 0.803
_exptl_absorpt_coefficient_mu 1.216
_exptl_absorpt_correction_type multi-scan
_exptl_absorpt_process_details SADABS
_exptl_crystal_colour colorless
_exptl_crystal_density_diffrn 1.410
_exptl_crystal_description prism
_exptl_crystal_F_000 2376
_exptl_crystal_size_max 0.320
_exptl_crystal_size_mid 0.230
_exptl_crystal_size_min 0.200
_exptl_transmission_factor_max 0.793
_exptl_transmission_factor_min 0.697
_refine_diff_density_max 1.336
_refine_diff_density_min -1.001
_refine_diff_density_rms 0.097
_refine_ls_extinction_method none
_refine_ls_goodness_of_fit_ref 0.977
_refine_ls_hydrogen_treatment constr
_refine_ls_matrix_type full
_refine_ls_number_parameters 710
_refine_ls_number_reflns 14499
_refine_ls_number_restraints 8
_refine_ls_restrained_S_all 0.977
_refine_ls_R_factor_all 0.0502
_refine_ls_R_factor_gt 0.0381
_refine_ls_shift/su_max 0.012
_refine_ls_shift/su_mean 0.003
_refine_ls_structure_factor_coef Fsqd
_refine_ls_weighting_details 'w=1/[\s^2^(Fo^2^)+(0.0415P)^2^] where P=(Fo^2^+2Fc^2^)/3'
_refine_ls_weighting_scheme calc
_refine_ls_wR_factor_gt 0.0773
_refine_ls_wR_factor_ref 0.0824
_reflns_Friedel_coverage 0.000
_reflns_number_gt 12081
_reflns_number_total 14499
_reflns_threshold_expression I>2\s(I)
_cod_data_source_file c7nj03055j2.cif
_cod_data_source_block 2
_cod_original_cell_volume 5463.3(9)
_cod_database_code 7056665
_shelx_space_group_comment
;
The symmetry employed for this shelxl refinement is uniquely defined
by the following loop, which should always be used as a source of
symmetry information in preference to the above space-group names.
They are only intended as comments.
;
_shelx_estimated_absorpt_t_min 0.697
_shelx_estimated_absorpt_t_max 0.793
_shelxl_version_number 2014/6

loop_
_space_group_symop_operation_xyz
'x, y, z'
'-x, y+1/2, -z+1/2'
'-x, -y, -z'
'x, -y-1/2, z-1/2'

loop_
_atom_site_label
_atom_site_type_symbol
_atom_site_fract_x
_atom_site_fract_y
_atom_site_fract_z
_atom_site_U_iso_or_equiv
_atom_site_adp_type
_atom_site_occupancy
_atom_site_site_symmetry_order
_atom_site_calc_flag
_atom_site_refinement_flags_posn
_atom_site_refinement_flags_adp
_atom_site_refinement_flags_occupancy
_atom_site_disorder_assembly
_atom_site_disorder_group
Eu1 Eu 0.24020(2) 0.50823(2) 0.16111(2) 0.01622(4) Uani 1 1 d . . . . .
O1 O 0.31562(10) 0.3894(3) 0.12769(9) 0.0219(5) Uani 1 1 d . . . . .
O2 O 0.21695(10) 0.3300(3) 0.09212(9) 0.0190(5) Uani 1 1 d . . . . .
C1 C 0.32853(14) 0.3434(4) 0.08213(13) 0.0194(7) Uani 1 1 d . . . . .
C2 C 0.29361(15) 0.2910(5) 0.04346(14) 0.0201(8) Uani 1 1 d . . . . .
H2A H 0.3072 0.2560 0.0106 0.024 Uiso 1 1 calc R U . . .
C3 C 0.24041(15) 0.2872(4) 0.05026(13) 0.0171(7) Uani 1 1 d . . . . .
C4 C 0.38465(15) 0.3518(5) 0.07012(13) 0.0222(8) Uani 1 1 d . . . . .
C5 C 0.40825(16) 0.2498(5) 0.03376(15) 0.0319(9) Uani 1 1 d . . . . .
H5A H 0.3885 0.1722 0.0151 0.038 Uiso 1 1 calc R U . . .
C6 C 0.46118(17) 0.2637(6) 0.02525(16) 0.0395(11) Uani 1 1 d . . . . .
H6A H 0.4778 0.1927 0.0013 0.047 Uiso 1 1 calc R U . . .
C7 C 0.48979(17) 0.3782(6) 0.05081(18) 0.0426(12) Uani 1 1 d . . . . .
H7A H 0.5258 0.3884 0.0439 0.051 Uiso 1 1 calc R U . . .
C8 C 0.46636(17) 0.4778(5) 0.08636(18) 0.0376(10) Uani 1 1 d . . . . .
H8A H 0.4862 0.5568 0.1043 0.045 Uiso 1 1 calc R U . . .
C9 C 0.41379(16) 0.4642(5) 0.09647(16) 0.0294(9) Uani 1 1 d . . . . .
H9A H 0.3979 0.5326 0.1216 0.035 Uiso 1 1 calc R U . . .
C10 C 0.20693(15) 0.2320(4) 0.00545(13) 0.0203(8) Uani 1 1 d . . . . .
C11 C 0.15731(15) 0.2913(4) 0.00091(14) 0.0245(8) Uani 1 1 d . . . . .
H11A H 0.1442 0.3619 0.0271 0.029 Uiso 1 1 calc R U . . .
C12 C 0.12652(15) 0.2487(5) -0.04150(16) 0.0312(9) Uani 1 1 d . . . . .
H12A H 0.0928 0.2932 -0.0452 0.037 Uiso 1 1 calc R U . . .
C13 C 0.14485(17) 0.1412(5) -0.07853(15) 0.0301(10) Uani 1 1 d . . . . .
H13A H 0.1234 0.1100 -0.1072 0.036 Uiso 1 1 calc R U . . .
C14 C 0.19358(17) 0.0797(5) -0.07414(14) 0.0299(9) Uani 1 1 d . . . . .
H14A H 0.2058 0.0052 -0.0995 0.036 Uiso 1 1 calc R U . . .
C15 C 0.22515(16) 0.1257(4) -0.03279(13) 0.0235(8) Uani 1 1 d . . . . .
H15A H 0.2594 0.0848 -0.0304 0.028 Uiso 1 1 calc R U . . .
O3 O 0.31151(10) 0.6597(3) 0.20068(9) 0.0235(6) Uani 1 1 d . . . . .
O4 O 0.20981(10) 0.7097(3) 0.21942(9) 0.0220(6) Uani 1 1 d . . . . .
C1A C 0.31698(15) 0.7102(4) 0.24755(14) 0.0214(8) Uani 1 1 d . . . . .
C2A C 0.27608(15) 0.7439(5) 0.28160(14) 0.0233(9) Uani 1 1 d . . . . .
H2AA H 0.2840 0.7711 0.3171 0.028 Uiso 1 1 calc R U . . .
C3A C 0.22449(16) 0.7400(4) 0.26655(13) 0.0196(8) Uani 1 1 d . . . . .
C4A C 0.37130(15) 0.7306(4) 0.26636(14) 0.0228(8) Uani 1 1 d . . . . .
C5A C 0.40997(15) 0.6388(5) 0.24424(15) 0.0268(8) Uani 1 1 d . . . . .
H5AA H 0.4018 0.5648 0.2170 0.032 Uiso 1 1 calc R U . . .
C6A C 0.46067(17) 0.6540(5) 0.26159(17) 0.0366(10) Uani 1 1 d . . . . .
H6AA H 0.4872 0.5888 0.2470 0.044 Uiso 1 1 calc R U . . .
C7A C 0.47205(17) 0.7642(5) 0.30004(18) 0.0391(11) Uani 1 1 d . . . . .
H7AA H 0.5068 0.7754 0.3117 0.047 Uiso 1 1 calc R U . . .
C8A C 0.43453(18) 0.8582(5) 0.32184(16) 0.0353(10) Uani 1 1 d . . . . .
H8AA H 0.4432 0.9340 0.3484 0.042 Uiso 1 1 calc R U . . .
C9A C 0.38381(16) 0.8424(5) 0.30505(14) 0.0245(8) Uani 1 1 d . . . . .
H9AA H 0.3575 0.9078 0.3199 0.029 Uiso 1 1 calc R U . . .
C10A C 0.18263(16) 0.7731(4) 0.30574(14) 0.0235(8) Uani 1 1 d . . . . .
C11A C 0.13233(16) 0.7330(5) 0.29168(16) 0.0295(9) Uani 1 1 d . . . . .
H11B H 0.1254 0.6921 0.2574 0.035 Uiso 1 1 calc R U . . .
C12A C 0.09197(18) 0.7521(5) 0.32733(17) 0.0381(11) Uani 1 1 d . . . . .
H12B H 0.0578 0.7211 0.3178 0.046 Uiso 1 1 calc R U . . .
C13A C 0.1016(2) 0.8154(5) 0.37594(17) 0.0390(12) Uani 1 1 d . . . . .
H13B H 0.0737 0.8303 0.3999 0.047 Uiso 1 1 calc R U . . .
C14A C 0.1502(2) 0.8573(5) 0.39057(16) 0.0399(12) Uani 1 1 d . . . . .
H14B H 0.1564 0.9012 0.4245 0.048 Uiso 1 1 calc R U . . .
C15A C 0.19115(17) 0.8355(4) 0.35545(14) 0.0274(9) Uani 1 1 d . . . . .
H15B H 0.2253 0.8639 0.3659 0.033 Uiso 1 1 calc R U . . .
O5 O 0.27133(10) 0.3421(3) 0.22901(9) 0.0218(6) Uani 1 1 d . . . . .
O6 O 0.16868(10) 0.3792(3) 0.20252(9) 0.0205(5) Uani 1 1 d . . . . .
C1B C 0.25343(17) 0.2994(4) 0.27362(13) 0.0204(8) Uani 1 1 d . . . . .
C2B C 0.20115(16) 0.2911(4) 0.28438(13) 0.0220(8) Uani 1 1 d . . . . .
H2BA H 0.1913 0.2598 0.3189 0.026 Uiso 1 1 calc R U . . .
C3B C 0.16176(16) 0.3247(4) 0.24878(13) 0.0212(8) Uani 1 1 d . . . . .
C4B C 0.29216(15) 0.2592(4) 0.31522(14) 0.0233(8) Uani 1 1 d . . . . .
C5B C 0.34277(16) 0.3114(5) 0.30712(15) 0.0286(9) Uani 1 1 d . . . . .
H5BA H 0.3512 0.3680 0.2758 0.034 Uiso 1 1 calc R U . . .
C6B C 0.38100(18) 0.2815(5) 0.34440(18) 0.0387(10) Uani 1 1 d . . . . .
H6BA H 0.4153 0.3196 0.3391 0.046 Uiso 1 1 calc R U . . .
C7B C 0.3685(2) 0.1945(5) 0.38983(15) 0.0379(12) Uani 1 1 d . . . . .
H7BA H 0.3944 0.1716 0.4153 0.046 Uiso 1 1 calc R U . . .
C8B C 0.3194(2) 0.1433(5) 0.39735(15) 0.0363(11) Uani 1 1 d . . . . .
H8BA H 0.3111 0.0848 0.4283 0.044 Uiso 1 1 calc R U . . .
C9B C 0.28086(18) 0.1747(4) 0.36067(13) 0.0272(9) Uani 1 1 d . . . . .
H9BA H 0.2466 0.1380 0.3668 0.033 Uiso 1 1 calc R U . . .
C10B C 0.10679(15) 0.3024(4) 0.26559(13) 0.0217(8) Uani 1 1 d . . . . .
C11B C 0.06808(15) 0.3943(4) 0.24307(14) 0.0251(8) Uani 1 1 d . . . . .
H11C H 0.0763 0.4653 0.2150 0.030 Uiso 1 1 calc R U . . .
C12B C 0.01759(17) 0.3842(5) 0.26080(17) 0.0334(10) Uani 1 1 d . . . . .
H12C H -0.0085 0.4490 0.2452 0.040 Uiso 1 1 calc R U . . .
C13B C 0.00503(16) 0.2800(5) 0.30121(17) 0.0341(10) Uani 1 1 d . . . . .
H13C H -0.0294 0.2753 0.3141 0.041 Uiso 1 1 calc R U . . .
C14B C 0.04271(16) 0.1834(5) 0.32265(14) 0.0294(9) Uani 1 1 d . . . . .
H14C H 0.0339 0.1088 0.3495 0.035 Uiso 1 1 calc R U . . .
C15B C 0.09286(17) 0.1938(5) 0.30558(14) 0.0263(9) Uani 1 1 d . . . . .
H15C H 0.1186 0.1268 0.3209 0.032 Uiso 1 1 calc R U . . .
O7 O 0.27199(10) 0.7000(3) 0.09968(9) 0.0217(6) Uani 1 1 d . . . . .
O8 O 0.16945(10) 0.6343(3) 0.11567(9) 0.0231(6) Uani 1 1 d . . . . .
C1C C 0.25817(18) 0.7240(4) 0.05179(12) 0.0187(7) Uani 1 1 d . . . . .
C2C C 0.20728(14) 0.7208(4) 0.03527(13) 0.0192(7) Uani 1 1 d . . . . .
H2CA H 0.2001 0.7415 -0.0008 0.023 Uiso 1 1 calc R U . . .
C3C C 0.16501(15) 0.6880(4) 0.06961(14) 0.0197(7) Uani 1 1 d . . . . .
C4C C 0.30127(15) 0.7627(4) 0.01385(14) 0.0208(7) Uani 1 1 d . . . . .
C5C C 0.35079(15) 0.7799(5) 0.03397(15) 0.0283(9) Uani 1 1 d . . . . .
H5CA H 0.3569 0.7633 0.0705 0.034 Uiso 1 1 calc R U . . .
C6C C 0.39149(17) 0.8213(6) 0.00102(16) 0.0367(10) Uani 1 1 d . . . . .
H6CA H 0.4253 0.8338 0.0151 0.044 Uiso 1 1 calc R U . . .
C7C C 0.38298(17) 0.8444(5) -0.05205(16) 0.0322(10) Uani 1 1 d . . . . .
H7CA H 0.4109 0.8719 -0.0746 0.039 Uiso 1 1 calc R U . . .
C8C C 0.33400(17) 0.8274(5) -0.07206(15) 0.0318(10) Uani 1 1 d . . . . .
H8CA H 0.3281 0.8454 -0.1086 0.038 Uiso 1 1 calc R U . . .
C9C C 0.29326(16) 0.7846(5) -0.04012(15) 0.0274(9) Uani 1 1 d . . . . .
H9CA H 0.2597 0.7700 -0.0548 0.033 Uiso 1 1 calc R U . . .
C10C C 0.11252(15) 0.7169(4) 0.04864(13) 0.0189(7) Uani 1 1 d . . . . .
C11C C 0.07215(15) 0.6207(5) 0.06608(14) 0.0237(8) Uani 1 1 d . . . . .
H11D H 0.0784 0.5419 0.0924 0.028 Uiso 1 1 calc R U . . .
C12C C 0.02328(16) 0.6388(5) 0.04554(15) 0.0293(9) Uani 1 1 d . . . . .
H12D H -0.0040 0.5705 0.0567 0.035 Uiso 1 1 calc R U . . .
C13C C 0.01400(17) 0.7571(5) 0.00846(15) 0.0334(10) Uani 1 1 d . . . . .
H13D H -0.0198 0.7698 -0.0058 0.040 Uiso 1 1 calc R U . . .
C14C C 0.05326(15) 0.8563(5) -0.00793(14) 0.0270(8) Uani 1 1 d . . . . .
H14D H 0.0465 0.9392 -0.0327 0.032 Uiso 1 1 calc R U . . .
C15C C 0.10248(15) 0.8348(5) 0.01175(14) 0.0249(8) Uani 1 1 d . . . . .
H15D H 0.1298 0.9017 -0.0002 0.030 Uiso 1 1 calc R U . . .
Na1 Na 0.26431(12) 0.9070(3) 0.16140(9) 0.0298(6) Uani 0.680(3) 1 d . . P A 1
O1S O 0.32589(17) 1.0790(6) 0.1882(2) 0.0324(11) Uani 0.680(3) 1 d D . P A 1
H1SO H 0.3146 1.1845 0.1965 0.039 Uiso 0.680(3) 1 d R U P A 1
C1S C 0.3814(2) 1.1001(8) 0.1894(2) 0.0309(13) Uani 0.680(3) 1 d D . P A 1
H1SA H 0.3948 1.0809 0.2254 0.037 Uiso 0.680(3) 1 calc R U P A 1
H1SB H 0.3905 1.2110 0.1789 0.037 Uiso 0.680(3) 1 calc R U P A 1
C2S C 0.4047(3) 0.9821(7) 0.1516(2) 0.0418(16) Uani 0.680(3) 1 d D . P A 1
H2SA H 0.4424 0.9940 0.1516 0.063 Uiso 0.680(3) 1 calc R U P A 1
H2SB H 0.3956 0.8729 0.1624 0.063 Uiso 0.680(3) 1 calc R U P A 1
H2SC H 0.3913 1.0025 0.1160 0.063 Uiso 0.680(3) 1 calc R U P A 1
O2S O 0.1904(2) 1.0370(7) 0.1416(2) 0.0373(13) Uani 0.680(3) 1 d D . P A 1
H2SO H 0.1932 1.1211 0.1165 0.045 Uiso 0.680(3) 1 calc R U P A 1
C3S C 0.1392(2) 1.0079(7) 0.1625(3) 0.0308(13) Uani 0.680(3) 1 d D . P A 1
H3SA H 0.1386 1.0389 0.2002 0.037 Uiso 0.680(3) 1 calc R U P A 1
H3SB H 0.1316 0.8917 0.1604 0.037 Uiso 0.680(3) 1 calc R U P A 1
C4S C 0.0978(3) 1.0988(10) 0.1337(3) 0.0430(19) Uani 0.680(3) 1 d D . P A 1
H4SA H 0.0640 1.0747 0.1494 0.065 Uiso 0.680(3) 1 calc R U P A 1
H4SB H 0.1046 1.2141 0.1364 0.065 Uiso 0.680(3) 1 calc R U P A 1
H4SC H 0.0976 1.0668 0.0966 0.065 Uiso 0.680(3) 1 calc R U P A 1
Na1' Na 0.2339(2) 0.9049(6) 0.1590(2) 0.0298(6) Uani 0.320(3) 1 d . . P A 2
O1S' O 0.3049(4) 1.0467(14) 0.1829(5) 0.0324(11) Uani 0.320(3) 1 d D . P A 2
H1SX H 0.3138 1.1403 0.1927 0.039 Uiso 0.320(3) 1 d R U P A 2
C1S' C 0.3543(3) 1.0131(14) 0.1585(6) 0.0309(13) Uani 0.320(3) 1 d D . P A 2
H1SC H 0.3518 1.0427 0.1207 0.037 Uiso 0.320(3) 1 calc R U P A 2
H1SD H 0.3603 0.8960 0.1602 0.037 Uiso 0.320(3) 1 calc R U P A 2
C2S' C 0.4006(5) 1.096(2) 0.1815(6) 0.0418(16) Uani 0.320(3) 1 d D . P A 2
H2SD H 0.4317 1.0648 0.1620 0.063 Uiso 0.320(3) 1 calc R U P A 2
H2SE H 0.3959 1.2126 0.1790 0.063 Uiso 0.320(3) 1 calc R U P A 2
H2SF H 0.4044 1.0654 0.2186 0.063 Uiso 0.320(3) 1 calc R U P A 2
O2S' O 0.1667(4) 1.0490(17) 0.1322(5) 0.0373(13) Uani 0.320(3) 1 d D . P A 2
H2SX H 0.1768 1.1459 0.1304 0.045 Uiso 0.320(3) 1 d R U P A 2
C3S' C 0.1152(5) 1.0279(18) 0.1532(6) 0.0308(13) Uani 0.320(3) 1 d D . P A 2
H3SC H 0.1150 1.0610 0.1907 0.037 Uiso 0.320(3) 1 calc R U P A 2
H3SD H 0.1060 0.9127 0.1517 0.037 Uiso 0.320(3) 1 calc R U P A 2
C4S' C 0.0749(6) 1.122(2) 0.1240(8) 0.0430(19) Uani 0.320(3) 1 d D . P A 2
H4SD H 0.0409 1.1035 0.1399 0.065 Uiso 0.320(3) 1 calc R U P A 2
H4SE H 0.0832 1.2369 0.1260 0.065 Uiso 0.320(3) 1 calc R U P A 2
H4SF H 0.0742 1.0886 0.0870 0.065 Uiso 0.320(3) 1 calc R U P A 2

loop_
_atom_site_aniso_label
_atom_site_aniso_U_11
_atom_site_aniso_U_22
_atom_site_aniso_U_33
_atom_site_aniso_U_23
_atom_site_aniso_U_13
_atom_site_aniso_U_12
Eu1 0.01962(7) 0.01627(7) 0.01278(6) -0.00006(7) -0.00080(7) 0.00017(8)
O1 0.0192(14) 0.0290(14) 0.0175(11) -0.0038(10) -0.0002(10) 0.0026(11)
O2 0.0195(13) 0.0210(12) 0.0164(11) -0.0008(9) 0.0026(10) -0.0030(11)
C1 0.0207(19) 0.0205(17) 0.0170(16) 0.0024(13) -0.0025(14) 0.0046(15)
C2 0.017(2) 0.0246(19) 0.0189(17) -0.0024(14) 0.0067(15) 0.0022(16)
C3 0.023(2) 0.0153(14) 0.0129(14) 0.0023(11) -0.0008(15) -0.0010(15)
C4 0.0193(19) 0.0298(19) 0.0175(16) 0.0083(14) -0.0030(14) 0.0051(16)
C5 0.024(2) 0.045(2) 0.026(2) -0.0010(18) 0.0001(16) 0.0074(19)
C6 0.019(2) 0.069(3) 0.030(2) 0.004(2) 0.0065(17) 0.012(2)
C7 0.018(2) 0.068(3) 0.042(3) 0.021(2) 0.0010(19) 0.002(2)
C8 0.022(2) 0.048(3) 0.043(2) 0.014(2) -0.0120(18) -0.0022(19)
C9 0.024(2) 0.033(2) 0.032(2) 0.0074(16) -0.0046(16) 0.0031(16)
C10 0.023(2) 0.0198(17) 0.0181(16) 0.0040(13) -0.0001(14) -0.0055(15)
C11 0.024(2) 0.0236(18) 0.0255(18) 0.0000(15) 0.0041(15) -0.0054(16)
C12 0.016(2) 0.038(2) 0.039(2) 0.0102(19) -0.0042(17) -0.0068(17)
C13 0.036(3) 0.036(2) 0.0182(18) 0.0046(16) -0.0080(17) -0.0172(19)
C14 0.040(3) 0.033(2) 0.0164(17) -0.0020(15) 0.0005(16) -0.0092(19)
C15 0.028(2) 0.0229(17) 0.0197(16) -0.0021(13) 0.0008(14) -0.0027(15)
O3 0.0248(15) 0.0272(14) 0.0185(12) -0.0046(10) -0.0003(11) -0.0039(11)
O4 0.0215(15) 0.0252(13) 0.0193(12) -0.0059(10) -0.0052(11) -0.0003(11)
C1A 0.023(2) 0.0208(18) 0.0201(17) -0.0012(14) -0.0053(15) -0.0039(15)
C2A 0.026(2) 0.029(2) 0.0156(17) -0.0057(14) -0.0013(14) -0.0032(16)
C3A 0.027(2) 0.0152(16) 0.0164(15) -0.0040(13) 0.0000(15) -0.0039(15)
C4A 0.023(2) 0.0255(19) 0.0199(17) 0.0076(14) -0.0027(15) -0.0079(16)
C5A 0.027(2) 0.029(2) 0.0249(19) -0.0051(15) -0.0027(16) -0.0029(17)
C6A 0.026(2) 0.044(3) 0.040(2) -0.004(2) -0.0005(19) 0.006(2)
C7A 0.025(2) 0.047(3) 0.046(3) -0.003(2) -0.010(2) -0.004(2)
C8A 0.038(3) 0.035(2) 0.033(2) -0.0064(17) -0.0105(19) -0.008(2)
C9A 0.024(2) 0.029(2) 0.0197(17) -0.0026(15) -0.0052(16) -0.0029(17)
C10A 0.031(2) 0.0173(17) 0.0225(18) 0.0012(14) 0.0043(16) 0.0013(16)
C11A 0.028(2) 0.031(2) 0.029(2) -0.0017(17) 0.0027(17) 0.0026(18)
C12A 0.035(3) 0.036(2) 0.044(3) 0.0026(19) 0.0100(19) -0.0001(19)
C13A 0.041(3) 0.040(3) 0.035(2) 0.017(2) 0.016(2) 0.016(2)
C14A 0.069(4) 0.032(2) 0.0188(19) 0.0008(17) 0.002(2) 0.019(2)
C15A 0.039(2) 0.0214(18) 0.0213(17) 0.0002(14) -0.0001(16) 0.0080(17)
O5 0.0227(15) 0.0240(12) 0.0186(11) 0.0067(9) 0.0033(10) 0.0032(11)
O6 0.0248(14) 0.0227(13) 0.0140(11) 0.0031(9) -0.0021(10) -0.0026(11)
C1B 0.024(2) 0.0184(15) 0.0186(15) 0.0006(12) -0.0052(16) 0.0027(16)
C2B 0.030(2) 0.0231(18) 0.0130(15) 0.0015(13) 0.0018(15) 0.0014(16)
C3B 0.029(2) 0.0180(17) 0.0163(16) -0.0012(13) 0.0023(15) 0.0012(16)
C4B 0.026(2) 0.0235(18) 0.0202(16) -0.0043(14) -0.0037(15) 0.0053(16)
C5B 0.031(2) 0.027(2) 0.027(2) 0.0026(16) -0.0044(17) 0.0012(18)
C6B 0.034(2) 0.040(2) 0.042(2) -0.006(2) -0.017(2) 0.0003(19)
C7B 0.054(3) 0.039(2) 0.020(2) -0.0093(17) -0.016(2) 0.017(2)
C8B 0.053(3) 0.040(2) 0.0156(17) -0.0023(16) -0.0072(18) 0.019(2)
C9B 0.040(2) 0.0245(19) 0.0171(16) -0.0032(14) -0.0022(16) 0.0098(17)
C10B 0.031(2) 0.0215(18) 0.0131(15) -0.0029(13) -0.0003(15) -0.0024(16)
C11B 0.029(2) 0.0197(18) 0.0261(18) 0.0044(14) 0.0016(16) -0.0046(16)
C12B 0.028(2) 0.028(2) 0.044(2) 0.0020(18) -0.0048(19) 0.0001(18)
C13B 0.020(2) 0.038(2) 0.044(2) -0.007(2) 0.0071(18) -0.0016(18)
C14B 0.033(2) 0.032(2) 0.0234(18) 0.0008(15) 0.0053(16) -0.0067(18)
C15B 0.033(2) 0.028(2) 0.0178(18) 0.0011(14) -0.0017(16) -0.0006(17)
O7 0.0233(16) 0.0242(12) 0.0176(11) 0.0059(9) -0.0028(10) -0.0054(11)
O8 0.0269(15) 0.0251(13) 0.0173(12) 0.0054(10) 0.0016(11) 0.0042(11)
C1C 0.0221(19) 0.0147(14) 0.0193(15) -0.0001(12) 0.0043(18) -0.0011(18)
C2C 0.019(2) 0.0271(19) 0.0115(15) 0.0026(13) 0.0004(14) 0.0011(15)
C3C 0.022(2) 0.0150(16) 0.0224(17) -0.0012(13) -0.0015(15) 0.0048(14)
C4C 0.022(2) 0.0190(17) 0.0211(17) 0.0004(14) 0.0035(15) 0.0014(15)
C5C 0.019(2) 0.040(2) 0.0260(19) 0.0031(17) -0.0037(15) -0.0013(18)
C6C 0.019(2) 0.054(3) 0.037(2) 0.003(2) 0.0039(18) -0.004(2)
C7C 0.022(2) 0.043(2) 0.031(2) -0.0006(18) 0.0125(18) 0.0013(19)
C8C 0.029(2) 0.046(3) 0.0204(18) -0.0012(17) 0.0060(17) 0.002(2)
C9C 0.020(2) 0.037(2) 0.0252(18) -0.0049(16) 0.0010(16) 0.0036(18)
C10C 0.0215(19) 0.0189(17) 0.0163(16) -0.0018(13) 0.0022(14) 0.0049(15)
C11C 0.021(2) 0.0283(19) 0.0223(17) 0.0024(15) 0.0044(15) 0.0044(16)
C12C 0.024(2) 0.037(2) 0.0265(19) -0.0016(17) 0.0050(16) -0.0017(18)
C13C 0.028(2) 0.045(3) 0.027(2) -0.0020(18) 0.0000(17) 0.012(2)
C14C 0.021(2) 0.036(2) 0.0242(18) 0.0045(16) 0.0007(15) 0.0089(17)
C15C 0.023(2) 0.0281(19) 0.0232(18) 0.0025(15) 0.0031(16) 0.0078(17)
Na1 0.038(2) 0.0229(8) 0.0284(9) -0.0015(7) -0.0029(14) -0.0042(12)
O1S 0.031(3) 0.022(2) 0.043(2) -0.0030(18) 0.002(3) -0.002(2)
C1S 0.030(3) 0.030(3) 0.032(3) 0.007(2) 0.003(3) 0.000(3)
C2S 0.049(4) 0.042(3) 0.034(4) 0.000(2) 0.012(3) 0.001(3)
O2S 0.041(4) 0.0291(19) 0.042(3) 0.0036(17) 0.009(3) -0.001(3)
C3S 0.036(4) 0.021(2) 0.036(3) -0.005(2) 0.003(4) 0.003(3)
C4S 0.039(6) 0.044(4) 0.047(4) -0.011(4) 0.000(4) -0.003(5)
Na1' 0.038(2) 0.0229(8) 0.0284(9) -0.0015(7) -0.0029(14) -0.0042(12)
O1S' 0.031(3) 0.022(2) 0.043(2) -0.0030(18) 0.002(3) -0.002(2)
C1S' 0.030(3) 0.030(3) 0.032(3) 0.007(2) 0.003(3) 0.000(3)
C2S' 0.049(4) 0.042(3) 0.034(4) 0.000(2) 0.012(3) 0.001(3)
O2S' 0.041(4) 0.0291(19) 0.042(3) 0.0036(17) 0.009(3) -0.001(3)
C3S' 0.036(4) 0.021(2) 0.036(3) -0.005(2) 0.003(4) 0.003(3)
C4S' 0.039(6) 0.044(4) 0.047(4) -0.011(4) 0.000(4) -0.003(5)

loop_
_atom_type_symbol
_atom_type_description
_atom_type_scat_dispersion_real
_atom_type_scat_dispersion_imag
_atom_type_scat_source
C C 0.0033 0.0016 'International Tables Vol C Tables 4.2.6.8 and 6.1.1.4'
H H 0.0000 0.0000 'International Tables Vol C Tables 4.2.6.8 and 6.1.1.4'
Na Na 0.0362 0.0249 'International Tables Vol C Tables 4.2.6.8 and 6.1.1.4'
Eu Eu -0.1578 3.6682 'International Tables Vol C Tables 4.2.6.8 and 6.1.1.4'
O O 0.0106 0.0060 'International Tables Vol C Tables 4.2.6.8 and 6.1.1.4'

loop_
_geom_angle_atom_site_label_1
_geom_angle_atom_site_label_2
_geom_angle_atom_site_label_3
_geom_angle
O1 Eu1 O5 74.51(8)
O1 Eu1 O2 71.22(9)
O5 Eu1 O2 104.91(8)
O1 Eu1 O4 143.16(9)
O5 Eu1 O4 94.21(8)
O2 Eu1 O4 145.05(9)
O1 Eu1 O7 76.05(9)
O5 Eu1 O7 139.25(9)
O2 Eu1 O7 91.41(8)
O4 Eu1 O7 92.75(8)
O1 Eu1 O6 127.87(8)
O5 Eu1 O6 71.08(8)
O2 Eu1 O6 81.20(8)
O4 Eu1 O6 77.70(9)
O7 Eu1 O6 149.37(8)
O1 Eu1 O8 130.03(8)
O5 Eu1 O8 150.30(9)
O2 Eu1 O8 74.25(9)
O4 Eu1 O8 74.75(8)
O7 Eu1 O8 69.81(8)
O6 Eu1 O8 79.58(8)
O1 Eu1 O3 74.98(8)
O5 Eu1 O3 75.35(9)
O2 Eu1 O3 144.60(9)
O4 Eu1 O3 68.22(9)
O7 Eu1 O3 70.23(8)
O6 Eu1 O3 129.47(7)
O8 Eu1 O3 122.88(8)
O1 Eu1 Na1' 117.16(12)
O5 Eu1 Na1' 128.11(11)
O2 Eu1 Na1' 126.94(11)
O4 Eu1 Na1' 44.53(11)
O7 Eu1 Na1' 48.35(11)
O6 Eu1 Na1' 114.83(12)
O8 Eu1 Na1' 61.16(12)
O3 Eu1 Na1' 61.87(12)
O1 Eu1 Na1 105.23(8)
O5 Eu1 Na1 120.98(7)
O2 Eu1 Na1 131.57(7)
O4 Eu1 Na1 50.51(8)
O7 Eu1 Na1 43.74(7)
O6 Eu1 Na1 125.84(8)
O8 Eu1 Na1 73.19(8)
O3 Eu1 Na1 49.73(8)
C1 O1 Eu1 132.8(2)
C3 O2 Eu1 132.0(2)
O1 C1 C2 124.4(3)
O1 C1 C4 115.7(3)
C2 C1 C4 119.9(3)
C3 C2 C1 123.9(3)
C3 C2 H2A 118.1
C1 C2 H2A 118.1
O2 C3 C2 124.8(3)
O2 C3 C10 116.3(3)
C2 C3 C10 118.9(3)
C9 C4 C5 119.8(4)
C9 C4 C1 117.8(3)
C5 C4 C1 122.4(4)
C4 C5 C6 118.9(4)
C4 C5 H5A 120.6
C6 C5 H5A 120.6
C7 C6 C5 121.0(4)
C7 C6 H6A 119.5
C5 C6 H6A 119.5
C8 C7 C6 119.7(4)
C8 C7 H7A 120.1
C6 C7 H7A 120.1
C7 C8 C9 120.5(4)
C7 C8 H8A 119.8
C9 C8 H8A 119.8
C4 C9 C8 120.1(4)
C4 C9 H9A 120.0
C8 C9 H9A 120.0
C11 C10 C15 119.0(3)
C11 C10 C3 119.2(3)
C15 C10 C3 121.8(3)
C12 C11 C10 120.4(4)
C12 C11 H11A 119.8
C10 C11 H11A 119.8
C11 C12 C13 119.8(4)
C11 C12 H12A 120.1
C13 C12 H12A 120.1
C14 C13 C12 120.4(4)
C14 C13 H13A 119.8
C12 C13 H13A 119.8
C13 C14 C15 120.1(4)
C13 C14 H14A 119.9
C15 C14 H14A 119.9
C14 C15 C10 120.3(4)
C14 C15 H15A 119.9
C10 C15 H15A 119.9
C1A O3 Eu1 129.6(2)
C1A O3 Na1 98.5(2)
Eu1 O3 Na1 84.22(10)
C3A O4 Na1' 113.6(3)
C3A O4 Eu1 128.7(2)
Na1' O4 Eu1 89.70(15)
C3A O4 Na1 104.0(2)
Eu1 O4 Na1 85.14(9)
O3 C1A C2A 124.3(4)
O3 C1A C4A 116.1(3)
C2A C1A C4A 119.5(3)
O3 C1A Na1 57.24(19)
C2A C1A Na1 89.9(2)
C4A C1A Na1 125.9(2)
C3A C2A C1A 123.6(3)
C3A C2A H2AA 118.2
C1A C2A H2AA 118.2
O4 C3A C2A 123.1(4)
O4 C3A C10A 116.4(4)
C2A C3A C10A 120.6(3)
O4 C3A Na1' 44.0(2)
C2A C3A Na1' 99.0(3)
C10A C3A Na1' 124.6(3)
C5A C4A C9A 119.4(4)
C5A C4A C1A 119.3(3)
C9A C4A C1A 121.3(4)
C4A C5A C6A 120.3(4)
C4A C5A H5AA 119.8
C6A C5A H5AA 119.8
C7A C6A C5A 119.2(4)
C7A C6A H6AA 120.4
C5A C6A H6AA 120.4
C8A C7A C6A 121.4(4)
C8A C7A H7AA 119.3
C6A C7A H7AA 119.3
C7A C8A C9A 119.6(4)
C7A C8A H8AA 120.2
C9A C8A H8AA 120.2
C8A C9A C4A 120.0(4)
C8A C9A H9AA 120.0
C4A C9A H9AA 120.0
C15A C10A C11A 118.2(4)
C15A C10A C3A 124.2(4)
C11A C10A C3A 117.5(3)
C10A C11A C12A 120.5(4)
C10A C11A H11B 119.7
C12A C11A H11B 119.7
C13A C12A C11A 119.8(4)
C13A C12A H12B 120.1
C11A C12A H12B 120.1
C14A C13A C12A 120.9(4)
C14A C13A H13B 119.5
C12A C13A H13B 119.5
C13A C14A C15A 119.7(4)
C13A C14A H14B 120.2
C15A C14A H14B 120.2
C10A C15A C14A 120.8(4)
C10A C15A H15B 119.6
C14A C15A H15B 119.6
C1B O5 Eu1 133.7(2)
C3B O6 Eu1 132.7(2)
O5 C1B C2B 123.1(3)
O5 C1B C4B 116.6(4)
C2B C1B C4B 120.3(3)
C1B C2B C3B 125.3(3)
C1B C2B H2BA 117.4
C3B C2B H2BA 117.4
O6 C3B C2B 124.7(4)
O6 C3B C10B 116.3(3)
C2B C3B C10B 119.0(3)
C9B C4B C5B 118.8(4)
C9B C4B C1B 124.2(4)
C5B C4B C1B 117.0(3)
C4B C5B C6B 120.7(4)
C4B C5B H5BA 119.7
C6B C5B H5BA 119.7
C5B C6B C7B 119.2(4)
C5B C6B H6BA 120.4
C7B C6B H6BA 120.4
C8B C7B C6B 119.9(4)
C8B C7B H7BA 120.1
C6B C7B H7BA 120.1
C7B C8B C9B 121.2(4)
C7B C8B H8BA 119.4
C9B C8B H8BA 119.4
C4B C9B C8B 120.2(4)
C4B C9B H9BA 119.9
C8B C9B H9BA 119.9
C11B C10B C15B 117.9(4)
C11B C10B C3B 120.0(3)
C15B C10B C3B 122.0(4)
C10B C11B C12B 120.9(4)
C10B C11B H11C 119.5
C12B C11B H11C 119.5
C11B C12B C13B 120.1(4)
C11B C12B H12C 119.9
C13B C12B H12C 119.9
C14B C13B C12B 119.6(4)
C14B C13B H13C 120.2
C12B C13B H13C 120.2
C15B C14B C13B 120.5(4)
C15B C14B H14C 119.8
C13B C14B H14C 119.8
C14B C15B C10B 120.8(4)
C14B C15B H15C 119.6
C10B C15B H15C 119.6
C1C O7 Na1 119.7(2)
C1C O7 Eu1 129.0(2)
Na1 O7 Eu1 91.56(10)
C1C O7 Na1' 110.9(3)
Eu1 O7 Na1' 85.86(14)
C3C O8 Eu1 132.1(2)
C3C O8 Na1' 97.0(2)
Eu1 O8 Na1' 74.51(13)
O7 C1C C2C 123.3(3)
O7 C1C C4C 115.7(4)
C2C C1C C4C 121.0(3)
C1C C2C C3C 123.3(3)
C1C C2C H2CA 118.3
C3C C2C H2CA 118.3
O8 C3C C2C 124.6(3)
O8 C3C C10C 118.4(3)
C2C C3C C10C 117.0(3)
C5C C4C C9C 118.9(4)
C5C C4C C1C 118.0(3)
C9C C4C C1C 123.1(4)
C6C C5C C4C 120.3(4)
C6C C5C H5CA 119.9
C4C C5C H5CA 119.9
C7C C6C C5C 120.2(4)
C7C C6C H6CA 119.9
C5C C6C H6CA 119.9
C8C C7C C6C 119.6(4)
C8C C7C H7CA 120.2
C6C C7C H7CA 120.2
C7C C8C C9C 121.0(4)
C7C C8C H8CA 119.5
C9C C8C H8CA 119.5
C8C C9C C4C 119.9(4)
C8C C9C H9CA 120.0
C4C C9C H9CA 120.0
C15C C10C C11C 119.1(4)
C15C C10C C3C 122.1(3)
C11C C10C C3C 118.8(3)
C12C C11C C10C 120.4(4)
C12C C11C H11D 119.8
C10C C11C H11D 119.8
C11C C12C C13C 119.6(4)
C11C C12C H12D 120.2
C13C C12C H12D 120.2
C14C C13C C12C 120.5(4)
C14C C13C H13D 119.7
C12C C13C H13D 119.7
C13C C14C C15C 119.6(4)
C13C C14C H14D 120.2
C15C C14C H14D 120.2
C10C C15C C14C 120.7(4)
C10C C15C H15D 119.7
C14C C15C H15D 119.7
O1S Na1 O2S 111.1(2)
O1S Na1 O7 127.78(19)
O2S Na1 O7 106.19(18)
O1S Na1 O3 93.38(18)
O2S Na1 O3 150.02(18)
O7 Na1 O3 68.30(10)
O1S Na1 O4 127.73(18)
O2S Na1 O4 88.33(17)
O7 Na1 O4 87.67(10)
O3 Na1 O4 62.47(10)
O1S Na1 C1A 79.15(18)
O2S Na1 C1A 142.70(19)
O7 Na1 C1A 92.56(11)
O3 Na1 C1A 24.30(8)
O4 Na1 C1A 59.96(10)
O1S Na1 Eu1 139.33(17)
O2S Na1 Eu1 108.45(16)
O7 Na1 Eu1 44.70(7)
O3 Na1 Eu1 46.05(7)
O4 Na1 Eu1 44.35(6)
C1A Na1 Eu1 63.58(8)
C1S O1S Na1 141.8(4)
C1S O1S H1SO 100.8
Na1 O1S H1SO 116.2
O1S C1S C2S 107.8(5)
O1S C1S H1SA 110.1
C2S C1S H1SA 110.1
O1S C1S H1SB 110.1
C2S C1S H1SB 110.1
H1SA C1S H1SB 108.5
C1S C2S H2SA 109.5
C1S C2S H2SB 109.5
H2SA C2S H2SB 109.5
C1S C2S H2SC 109.5
H2SA C2S H2SC 109.5
H2SB C2S H2SC 109.5
C3S O2S Na1 127.8(4)
C3S O2S H2SO 116.1
Na1 O2S H2SO 116.1
O2S C3S C4S 112.9(5)
O2S C3S H3SA 109.0
C4S C3S H3SA 109.0
O2S C3S H3SB 109.0
C4S C3S H3SB 109.0
H3SA C3S H3SB 107.8
C3S C4S H4SA 109.5
C3S C4S H4SB 109.5
H4SA C4S H4SB 109.5
C3S C4S H4SC 109.5
H4SA C4S H4SC 109.5
H4SB C4S H4SC 109.5
O2S' Na1' O1S' 115.7(5)
O2S' Na1' O4 111.8(4)
O1S' Na1' O4 114.0(4)
O2S' Na1' O7 119.9(4)
O1S' Na1' O7 101.5(4)
O4 Na1' O7 91.43(18)
O2S' Na1' O8 82.1(4)
O1S' Na1' O8 159.5(4)
O4 Na1' O8 64.34(14)
O7 Na1' O8 58.83(13)
O2S' Na1' C3A 116.9(4)
O1S' Na1' C3A 93.5(4)
O4 Na1' C3A 22.47(10)
O7 Na1' C3A 105.25(19)
O8 Na1' C3A 86.78(16)
O2S' Na1' Eu1 125.8(4)
O1S' Na1' Eu1 118.5(4)
O4 Na1' Eu1 45.77(11)
O7 Na1' Eu1 45.79(10)
O8 Na1' Eu1 44.33(8)
C3A Na1' Eu1 62.70(11)
O2S' Na1' H2SX 18.3
O1S' Na1' H2SX 97.5
O4 Na1' H2SX 125.0
O7 Na1' H2SX 126.2
O8 Na1' H2SX 99.5
C3A Na1' H2SX 123.3
Eu1 Na1' H2SX 143.7
C1S' O1S' Na1' 119.9(8)
C1S' O1S' H1SX 93.8
Na1' O1S' H1SX 140.8
O1S' C1S' C2S' 116.5(11)
O1S' C1S' H1SC 108.2
C2S' C1S' H1SC 108.2
O1S' C1S' H1SD 108.2
C2S' C1S' H1SD 108.2
H1SC C1S' H1SD 107.3
C1S' C2S' H2SD 109.5
C1S' C2S' H2SE 109.5
H2SD C2S' H2SE 109.5
C1S' C2S' H2SF 109.5
H2SD C2S' H2SF 109.5
H2SE C2S' H2SF 109.5
C3S' O2S' Na1' 122.9(9)
C3S' O2S' H2SX 114.7
Na1' O2S' H2SX 106.9
O2S' C3S' C4S' 113.1(11)
O2S' C3S' H3SC 109.0
C4S' C3S' H3SC 109.0
O2S' C3S' H3SD 109.0
C4S' C3S' H3SD 108.9
H3SC C3S' H3SD 107.8
C3S' C4S' H4SD 109.5
C3S' C4S' H4SE 109.4
H4SD C4S' H4SE 109.5
C3S' C4S' H4SF 109.5
H4SD C4S' H4SF 109.5
H4SE C4S' H4SF 109.5

loop_
_geom_bond_atom_site_label_1
_geom_bond_atom_site_label_2
_geom_bond_distance
Eu1 O1 2.346(2)
Eu1 O5 2.351(2)
Eu1 O2 2.373(2)
Eu1 O4 2.373(2)
Eu1 O7 2.380(2)
Eu1 O6 2.384(2)
Eu1 O8 2.401(2)
Eu1 O3 2.447(2)
Eu1 Na1' 3.311(5)
Eu1 Na1 3.382(2)
O1 C1 1.263(4)
O2 C3 1.275(4)
C1 C2 1.402(5)
C1 C4 1.484(5)
C2 C3 1.386(5)
C2 H2A 0.9500
C3 C10 1.499(5)
C4 C9 1.374(5)
C4 C5 1.396(5)
C5 C6 1.390(6)
C5 H5A 0.9500
C6 C7 1.370(7)
C6 H6A 0.9500
C7 C8 1.368(7)
C7 H7A 0.9500
C8 C9 1.387(6)
C8 H8A 0.9500
C9 H9A 0.9500
C10 C11 1.379(5)
C10 C15 1.397(5)
C11 C12 1.383(5)
C11 H11A 0.9500
C12 C13 1.383(6)
C12 H12A 0.9500
C13 C14 1.364(6)
C13 H13A 0.9500
C14 C15 1.382(5)
C14 H14A 0.9500
C15 H15A 0.9500
O3 C1A 1.269(4)
O3 Na1 2.594(4)
O4 C3A 1.279(4)
O4 Na1' 2.322(6)
O4 Na1 2.619(4)
C1A C2A 1.395(5)
C1A C4A 1.491(5)
C1A Na1 3.051(4)
C2A C3A 1.386(6)
C2A H2AA 0.9500
C3A C10A 1.496(5)
C3A Na1' 3.066(6)
C4A C5A 1.378(5)
C4A C9A 1.391(5)
C5A C6A 1.387(6)
C5A H5AA 0.9500
C6A C7A 1.372(6)
C6A H6AA 0.9500
C7A C8A 1.364(6)
C7A H7AA 0.9500
C8A C9A 1.383(6)
C8A H8AA 0.9500
C9A H9AA 0.9500
C10A C15A 1.382(5)
C10A C11A 1.388(6)
C11A C12A 1.391(6)
C11A H11B 0.9500
C12A C13A 1.364(6)
C12A H12B 0.9500
C13A C14A 1.355(7)
C13A H13B 0.9500
C14A C15A 1.396(6)
C14A H14B 0.9500
C15A H15B 0.9500
O5 C1B 1.274(4)
O6 C3B 1.271(4)
C1B C2B 1.380(6)
C1B C4B 1.491(5)
C2B C3B 1.388(5)
C2B H2BA 0.9500
C3B C10B 1.495(6)
C4B C9B 1.383(5)
C4B C5B 1.393(6)
C5B C6B 1.389(5)
C5B H5BA 0.9500
C6B C7B 1.400(6)
C6B H6BA 0.9500
C7B C8B 1.352(7)
C7B H7BA 0.9500
C8B C9B 1.386(6)
C8B H8BA 0.9500
C9B H9BA 0.9500
C10B C11B 1.382(5)
C10B C15B 1.407(5)
C11B C12B 1.383(6)
C11B H11C 0.9500
C12B C13B 1.383(6)
C12B H12C 0.9500
C13B C14B 1.375(6)
C13B H13C 0.9500
C14B C15B 1.370(6)
C14B H14C 0.9500
C15B H15C 0.9500
O7 C1C 1.281(4)
O7 Na1 2.339(3)
O7 Na1' 2.481(6)
O8 C3C 1.257(4)
O8 Na1' 3.010(6)
C1C C2C 1.379(6)
C1C C4C 1.508(5)
C2C C3C 1.425(5)
C2C H2CA 0.9500
C3C C10C 1.476(5)
C4C C5C 1.384(5)
C4C C9C 1.396(5)
C5C C6C 1.388(5)
C5C H5CA 0.9500
C6C C7C 1.377(6)
C6C H6CA 0.9500
C7C C8C 1.370(6)
C7C H7CA 0.9500
C8C C9C 1.377(6)
C8C H8CA 0.9500
C9C H9CA 0.9500
C10C C15C 1.381(5)
C10C C11C 1.388(5)
C11C C12C 1.373(5)
C11C H11D 0.9500
C12C C13C 1.383(6)
C12C H12D 0.9500
C13C C14C 1.374(6)
C13C H13D 0.9500
C14C C15C 1.377(5)
C14C H14D 0.9500
C15C H15D 0.9500
Na1 O1S 2.246(5)
Na1 O2S 2.251(6)
O1S C1S 1.446(5)
O1S H1SO 0.9500
C1S C2S 1.500(5)
C1S H1SA 0.9900
C1S H1SB 0.9900
C2S H2SA 0.9800
C2S H2SB 0.9800
C2S H2SC 0.9800
O2S C3S 1.446(5)
O2S H2SO 0.9500
C3S C4S 1.500(5)
C3S H3SA 0.9900
C3S H3SB 0.9900
C4S H4SA 0.9800
C4S H4SB 0.9800
C4S H4SC 0.9800
Na1' O2S' 2.216(12)
Na1' O1S' 2.265(11)
Na1' H2SX 2.5937
O1S' C1S' 1.446(5)
O1S' H1SX 0.8501
C1S' C2S' 1.500(6)
C1S' H1SC 0.9900
C1S' H1SD 0.9900
C2S' H2SD 0.9800
C2S' H2SE 0.9800
C2S' H2SF 0.9800
O2S' C3S' 1.446(5)
O2S' H2SX 0.8500
C3S' C4S' 1.500(6)
C3S' H3SC 0.9900
C3S' H3SD 0.9900
C4S' H4SD 0.9800
C4S' H4SE 0.9800
C4S' H4SF 0.9800

loop_
_geom_hbond_atom_site_label_D
_geom_hbond_atom_site_label_H
_geom_hbond_atom_site_label_A
_geom_hbond_distance_DH
_geom_hbond_distance_HA
_geom_hbond_distance_DA
_geom_hbond_angle_DHA
_geom_hbond_site_symmetry_A
O1S H1SO O1 0.95 2.44 3.020(6) 119.1 1_565
O1S H1SO O5 0.95 1.91 2.806(5) 155.5 1_565
O2S H2SO O2 0.95 1.95 2.831(6) 153.8 1_565
O1S' H1SX O5 0.85 2.21 2.861(11) 133.4 1_565

loop_
_geom_torsion_atom_site_label_1
_geom_torsion_atom_site_label_2
_geom_torsion_atom_site_label_3
_geom_torsion_atom_site_label_4
_geom_torsion
Eu1 O1 C1 C2 -28.3(5)
Eu1 O1 C1 C4 150.0(2)
O1 C1 C2 C3 1.7(6)
C4 C1 C2 C3 -176.5(4)
Eu1 O2 C3 C2 24.7(5)
Eu1 O2 C3 C10 -154.3(2)
C1 C2 C3 O2 -0.2(6)
C1 C2 C3 C10 178.6(3)
O1 C1 C4 C9 -27.2(5)
C2 C1 C4 C9 151.2(3)
O1 C1 C4 C5 152.3(3)
C2 C1 C4 C5 -29.3(5)
C9 C4 C5 C6 0.4(6)
C1 C4 C5 C6 -179.1(4)
C4 C5 C6 C7 -1.9(6)
C5 C6 C7 C8 1.8(7)
C6 C7 C8 C9 -0.4(7)
C5 C4 C9 C8 1.0(6)
C1 C4 C9 C8 -179.5(3)
C7 C8 C9 C4 -1.0(6)
O2 C3 C10 C11 28.0(5)
C2 C3 C10 C11 -150.9(4)
O2 C3 C10 C15 -153.9(3)
C2 C3 C10 C15 27.1(5)
C15 C10 C11 C12 -1.4(5)
C3 C10 C11 C12 176.7(3)
C10 C11 C12 C13 2.5(6)
C11 C12 C13 C14 -1.5(6)
C12 C13 C14 C15 -0.6(6)
C13 C14 C15 C10 1.7(6)
C11 C10 C15 C14 -0.7(5)
C3 C10 C15 C14 -178.7(3)
Eu1 O3 C1A C2A -25.8(5)
Na1 O3 C1A C2A 63.7(4)
Eu1 O3 C1A C4A 153.0(2)
Na1 O3 C1A C4A -117.5(3)
Eu1 O3 C1A Na1 -89.5(3)
O3 C1A C2A C3A -6.1(6)
C4A C1A C2A C3A 175.1(4)
Na1 C1A C2A C3A 42.8(4)
Na1' O4 C3A C2A -66.1(4)
Eu1 O4 C3A C2A 43.9(5)
Na1 O4 C3A C2A -51.1(4)
Na1' O4 C3A C10A 113.5(3)
Eu1 O4 C3A C10A -136.6(3)
Na1 O4 C3A C10A 128.4(3)
Eu1 O4 C3A Na1' 110.0(3)
C1A C2A C3A O4 -2.2(6)
C1A C2A C3A C10A 178.3(3)
C1A C2A C3A Na1' -42.2(4)
O3 C1A C4A C5A -26.3(5)
C2A C1A C4A C5A 152.5(4)
Na1 C1A C4A C5A -93.4(4)
O3 C1A C4A C9A 152.4(3)
C2A C1A C4A C9A -28.7(5)
Na1 C1A C4A C9A 85.3(4)
C9A C4A C5A C6A 2.1(6)
C1A C4A C5A C6A -179.1(4)
C4A C5A C6A C7A -1.7(6)
C5A C6A C7A C8A 0.5(7)
C6A C7A C8A C9A 0.1(7)
C7A C8A C9A C4A 0.3(6)
C5A C4A C9A C8A -1.4(6)
C1A C4A C9A C8A 179.8(4)
O4 C3A C10A C15A -167.9(3)
C2A C3A C10A C15A 11.6(6)
Na1' C3A C10A C15A -117.3(4)
O4 C3A C10A C11A 14.5(5)
C2A C3A C10A C11A -166.0(4)
Na1' C3A C10A C11A 65.1(4)
C15A C10A C11A C12A -1.4(6)
C3A C10A C11A C12A 176.4(4)
C10A C11A C12A C13A 2.0(6)
C11A C12A C13A C14A -1.3(7)
C12A C13A C14A C15A 0.0(7)
C11A C10A C15A C14A 0.1(5)
C3A C10A C15A C14A -177.5(4)
C13A C14A C15A C10A 0.6(6)
Eu1 O5 C1B C2B 27.5(5)
Eu1 O5 C1B C4B -151.9(2)
O5 C1B C2B C3B 1.1(6)
C4B C1B C2B C3B -179.6(3)
Eu1 O6 C3B C2B -17.7(5)
Eu1 O6 C3B C10B 160.0(2)
C1B C2B C3B O6 -5.4(6)
C1B C2B C3B C10B 177.0(3)
O5 C1B C4B C9B -163.5(3)
C2B C1B C4B C9B 17.2(5)
O5 C1B C4B C5B 16.7(5)
C2B C1B C4B C5B -162.7(3)
C9B C4B C5B C6B -1.1(6)
C1B C4B C5B C6B 178.8(3)
C4B C5B C6B C7B 1.6(6)
C5B C6B C7B C8B -1.2(6)
C6B C7B C8B C9B 0.3(6)
C5B C4B C9B C8B 0.1(5)
C1B C4B C9B C8B -179.7(3)
C7B C8B C9B C4B 0.3(6)
O6 C3B C10B C11B -26.0(5)
C2B C3B C10B C11B 151.8(3)
O6 C3B C10B C15B 156.5(3)
C2B C3B C10B C15B -25.8(5)
C15B C10B C11B C12B 2.5(5)
C3B C10B C11B C12B -175.1(3)
C10B C11B C12B C13B -0.7(6)
C11B C12B C13B C14B -1.8(6)
C12B C13B C14B C15B 2.4(6)
C13B C14B C15B C10B -0.5(6)
C11B C10B C15B C14B -2.0(5)
C3B C10B C15B C14B 175.6(3)
Na1 O7 C1C C2C -79.2(4)
Eu1 O7 C1C C2C 41.1(5)
Na1' O7 C1C C2C -61.1(4)
Na1 O7 C1C C4C 98.7(3)
Eu1 O7 C1C C4C -141.1(2)
Na1' O7 C1C C4C 116.7(3)
O7 C1C C2C C3C -1.0(6)
C4C C1C C2C C3C -178.7(3)
Eu1 O8 C3C C2C -15.9(5)
Na1' O8 C3C C2C 59.6(4)
Eu1 O8 C3C C10C 162.9(2)
Na1' O8 C3C C10C -121.7(3)
C1C C2C C3C O8 -11.8(6)
C1C C2C C3C C10C 169.4(3)
O7 C1C C4C C5C -4.3(5)
C2C C1C C4C C5C 173.6(3)
O7 C1C C4C C9C 176.9(3)
C2C C1C C4C C9C -5.3(5)
C9C C4C C5C C6C 1.2(6)
C1C C4C C5C C6C -177.6(4)
C4C C5C C6C C7C -0.5(7)
C5C C6C C7C C8C 0.5(7)
C6C C7C C8C C9C -1.2(7)
C7C C8C C9C C4C 2.0(7)
C5C C4C C9C C8C -2.0(6)
C1C C4C C9C C8C 176.9(4)
O8 C3C C10C C15C 150.4(3)
C2C C3C C10C C15C -30.8(5)
O8 C3C C10C C11C -30.6(5)
C2C C3C C10C C11C 148.2(3)
C15C C10C C11C C12C 2.3(5)
C3C C10C C11C C12C -176.8(3)
C10C C11C C12C C13C -2.0(6)
C11C C12C C13C C14C 0.0(6)
C12C C13C C14C C15C 1.7(6)
C11C C10C C15C C14C -0.5(5)
C3C C10C C15C C14C 178.5(3)
C13C C14C C15C C10C -1.5(6)
Na1 O1S C1S C2S 15.1(10)
Na1 O2S C3S C4S -170.3(5)
Na1' O1S' C1S' C2S' -172.0(11)
Na1' O2S' C3S' C4S' -172.1(12)
